data_7232412
loop_
_publ_author_name
'Le Gal, Yann'
'Colas, Adrien'
'Barri\`ere, Fr\'ed\'eric'
'Dorcet, Vincent'
'Roisnel, Thierry'
'Lorcy, Dominique'

_publ_section_title
;
 Halogen and chalcogen-bonding interactions in sulphur-rich \p-electron
 acceptors
;
_journal_issue 12
_journal_name_full CrystEngComm
_journal_page_first 1934
_journal_paper_doi 10.1039/C8CE02046A
_journal_volume 21
_journal_year 2019
_chemical_compound_source 'synthesis as described'
_chemical_formula_moiety 'C10 H4 I N O S4'
_chemical_formula_sum 'C10 H4 I N O S4'
_chemical_formula_weight 409.28
_space_group_crystal_system monoclinic
_space_group_IT_number 14
_space_group_name_Hall '-P 2yn'
_space_group_name_H-M_alt 'P 1 21/n 1'
_symmetry_space_group_name_Hall '-P 2yn'
_symmetry_space_group_name_H-M 'P 1 21/n 1'
_atom_sites_solution_hydrogens geom
_audit_update_record
;
2019-01-14 deposited with the CCDC.    2019-02-20 downloaded from the CCDC.
;
_cell_angle_alpha 90
_cell_angle_beta 118.785(7)
_cell_angle_gamma 90
_cell_formula_units_Z 4
_cell_length_a 4.1078(7)
_cell_length_b 24.675(5)
_cell_length_c 13.943(3)
_cell_measurement_reflns_used 4435
_cell_measurement_temperature 150
_cell_measurement_theta_max 27.21
_cell_measurement_theta_min 2.35
_cell_measurement_wavelength 0.71073
_cell_volume 1238.6(4)
_computing_cell_refinement 'APEX3 (Bruker, 2015)'
_computing_data_collection 'SAINT (Bruker, 2014)'
_computing_data_reduction 'SAINT (Bruker, 2014)'
_computing_molecular_graphics 'SXGRAPH (Farrugia, 1999), Mercury (CSD, 2016)'
_computing_publication_material 'CRYSCALC (T. Roisnel, local program, 2019)'
_computing_structure_refinement 'SHELXL-2018_3 (Sheldrick, 2018)'
_computing_structure_solution 'SHELXT (Sheldrick, 2015)'
_diffrn_ambient_temperature 150
_diffrn_detector '(CMOS) PHOTON 100'
_diffrn_measured_fraction_theta_full 0.996
_diffrn_measured_fraction_theta_max 0.993
_diffrn_measurement_device_type 'D8 VENTURE Bruker AXS'
_diffrn_measurement_method 'rotation images'
_diffrn_radiation_monochromator 'multilayer monochromator'
_diffrn_radiation_probe x-ray
_diffrn_radiation_source 'Incoatec microfocus sealed tube'
_diffrn_radiation_type MoK\a
_diffrn_radiation_wavelength 0.71073
_diffrn_reflns_av_unetI/netI 0.1025
_diffrn_reflns_limit_h_max 5
_diffrn_reflns_limit_h_min -4
_diffrn_reflns_limit_k_max 31
_diffrn_reflns_limit_k_min -31
_diffrn_reflns_limit_l_max 17
_diffrn_reflns_limit_l_min -17
_diffrn_reflns_number 11687
_diffrn_reflns_theta_full 25.242
_diffrn_reflns_theta_max 27.383
_diffrn_reflns_theta_min 2.985
_exptl_absorpt_coefficient_mu 3.238
_exptl_absorpt_correction_T_max 0.968
_exptl_absorpt_correction_T_min 0.772
_exptl_absorpt_correction_type multi-scan
_exptl_absorpt_process_details
;
  [Sheldrick, G.M. (2014). SADABS Bruker AXS Inc., Madison, Wisconsin, USA]
;
_exptl_crystal_colour colourless
_exptl_crystal_density_diffrn 2.195
_exptl_crystal_description stick
_exptl_crystal_F_000 784
_exptl_crystal_size_max 0.450
_exptl_crystal_size_mid 0.020
_exptl_crystal_size_min 0.010
_refine_diff_density_max 4.004
_refine_diff_density_min -4.063
_refine_diff_density_rms 0.300
_refine_ls_extinction_method none
_refine_ls_goodness_of_fit_ref 1.042
_refine_ls_hydrogen_treatment constr
_refine_ls_matrix_type full
_refine_ls_number_parameters 155
_refine_ls_number_reflns 11687
_refine_ls_number_restraints 0
_refine_ls_restrained_S_all 1.042
_refine_ls_R_factor_all 0.1094
_refine_ls_R_factor_gt 0.0758
_refine_ls_shift/su_max 0.002
_refine_ls_shift/su_mean 0.000
_refine_ls_structure_factor_coef Fsqd
_refine_ls_weighting_details 'w=1/[\s^2^(Fo^2^)+38.5204P] where P=(Fo^2^+2Fc^2^)/3'
_refine_ls_weighting_scheme calc
_refine_ls_wR_factor_gt 0.1622
_refine_ls_wR_factor_ref 0.1758
_reflns_Friedel_coverage 0.000
_reflns_number_gt 8472
_reflns_number_total 11687
_reflns_threshold_expression >2sigma(I)
_cod_data_source_file c8ce02046a1.cif
_cod_data_source_block compound3a
_cod_depositor_comments 'Adding full bibliography for 7232411--7232414.cif.'
_cod_database_code 7232412

loop_
_space_group_symop_operation_xyz
'x, y, z'
'-x+1/2, y+1/2, -z+1/2'
'-x, -y, -z'
'x-1/2, -y-1/2, z-1/2'

loop_
_atom_site_label
_atom_site_type_symbol
_atom_site_fract_x
_atom_site_fract_y
_atom_site_fract_z
_atom_site_U_iso_or_equiv
_atom_site_adp_type
_atom_site_occupancy
_atom_site_site_symmetry_order
_atom_site_calc_flag
_atom_site_refinement_flags_posn
_atom_site_refinement_flags_adp
C1 C -0.009(3) 0.7152(4) 0.5876(9) 0.016(2) Uani 1 1 d . .
C2 C -0.021(3) 0.6635(4) 0.4326(9) 0.017(3) Uani 1 1 d . .
C3 C 0.120(4) 0.6350(5) 0.5279(10) 0.022(3) Uani 1 1 d . .
C4 C 0.158(4) 0.5715(5) 0.3849(10) 0.025(3) Uani 1 1 d . .
C5 C 0.328(3) 0.6422(4) 0.7246(8) 0.014(2) Uani 1 1 d . .
C6 C 0.607(3) 0.6715(4) 0.8072(9) 0.017(2) Uani 1 1 d . .
H6 H 0.671600 0.706286 0.792343 0.020 Uiso 1 1 calc R U
C7 C 0.794(3) 0.6502(4) 0.9130(9) 0.015(3) Uani 1 1 d . .
H7 H 0.984235 0.670451 0.970803 0.018 Uiso 1 1 calc R U
C8 C 0.700(3) 0.5994(4) 0.9325(9) 0.014(2) Uani 1 1 d . .
C9 C 0.419(3) 0.5699(5) 0.8494(9) 0.018(2) Uani 1 1 d . .
H9 H 0.360026 0.534780 0.864403 0.022 Uiso 1 1 calc R U
C10 C 0.222(3) 0.5911(4) 0.7444(9) 0.015(2) Uani 1 1 d . .
H10 H 0.022039 0.571636 0.687919 0.018 Uiso 1 1 calc R U
I1 I 0.9896(2) 0.56710(3) 1.09001(6) 0.0189(2) Uani 1 1 d . .
N1 N 0.142(3) 0.6638(3) 0.6153(7) 0.015(2) Uani 1 1 d . .
O1 O 0.218(3) 0.5343(4) 0.3419(7) 0.036(3) Uani 1 1 d . .
S1 S -0.0618(9) 0.76145(11) 0.6647(2) 0.0172(6) Uani 1 1 d . .
S2 S -0.1471(10) 0.72796(11) 0.4503(2) 0.0195(7) Uani 1 1 d . .
S3 S -0.0480(10) 0.63360(12) 0.3166(2) 0.0231(7) Uani 1 1 d . .
S4 S 0.2649(9) 0.56973(12) 0.5263(2) 0.0233(7) Uani 1 1 d . .

loop_
_atom_site_aniso_label
_atom_site_aniso_U_11
_atom_site_aniso_U_22
_atom_site_aniso_U_33
_atom_site_aniso_U_23
_atom_site_aniso_U_13
_atom_site_aniso_U_12
C1 0.016(6) 0.013(5) 0.012(5) 0.005(4) 0.001(4) 0.000(5)
C2 0.020(7) 0.013(5) 0.013(5) -0.004(4) 0.004(5) -0.002(5)
C3 0.029(7) 0.013(5) 0.014(6) -0.004(4) 0.002(5) -0.002(5)
C4 0.023(7) 0.022(6) 0.022(6) -0.001(5) 0.005(5) 0.008(6)
C5 0.017(6) 0.014(5) 0.007(5) 0.003(4) 0.002(4) 0.000(4)
C6 0.025(7) 0.008(5) 0.015(5) -0.001(4) 0.008(5) -0.002(5)
C7 0.024(7) 0.007(5) 0.011(5) -0.001(4) 0.004(5) -0.004(4)
C8 0.013(6) 0.013(5) 0.013(5) 0.006(4) 0.005(5) 0.007(4)
C9 0.018(6) 0.016(5) 0.018(5) 0.002(5) 0.006(5) 0.001(5)
C10 0.013(6) 0.012(5) 0.014(5) -0.004(4) 0.003(5) 0.000(4)
I1 0.0225(4) 0.0186(4) 0.0135(3) 0.0041(3) 0.0071(3) 0.0017(4)
N1 0.021(5) 0.006(4) 0.011(4) 0.001(3) 0.003(4) 0.000(4)
O1 0.052(7) 0.028(5) 0.019(5) -0.005(4) 0.009(5) 0.019(5)
S1 0.0232(17) 0.0122(13) 0.0143(13) -0.0005(10) 0.0076(12) 0.0020(12)
S2 0.0361(19) 0.0079(12) 0.0119(13) 0.0030(10) 0.0094(13) 0.0055(12)
S3 0.035(2) 0.0164(14) 0.0118(13) 0.0002(11) 0.0060(13) 0.0091(13)
S4 0.0320(18) 0.0111(12) 0.0161(13) 0.0003(12) 0.0031(12) 0.0086(13)

loop_
_atom_type_symbol
_atom_type_description
_atom_type_scat_dispersion_real
_atom_type_scat_dispersion_imag
_atom_type_scat_source
C C 0.0033 0.0016 'International Tables Vol C Tables 4.2.6.8 and 6.1.1.4'
H H 0.0000 0.0000 'International Tables Vol C Tables 4.2.6.8 and 6.1.1.4'
I I -0.4742 1.8119 'International Tables Vol C Tables 4.2.6.8 and 6.1.1.4'
N N 0.0061 0.0033 'International Tables Vol C Tables 4.2.6.8 and 6.1.1.4'
O O 0.0106 0.0060 'International Tables Vol C Tables 4.2.6.8 and 6.1.1.4'
S S 0.1246 0.1234 'International Tables Vol C Tables 4.2.6.8 and 6.1.1.4'

loop_
_geom_angle_atom_site_label_1
_geom_angle_atom_site_label_2
_geom_angle_atom_site_label_3
_geom_angle
N1 C1 S1 129.4(9)
N1 C1 S2 109.7(8)
S1 C1 S2 120.9(6)
C3 C2 S2 110.5(9)
C3 C2 S3 119.9(9)
S2 C2 S3 129.6(7)
C2 C3 N1 114.5(10)
C2 C3 S4 117.2(9)
N1 C3 S4 128.2(9)
O1 C4 S3 123.7(10)
O1 C4 S4 122.3(10)
S3 C4 S4 114.0(7)
C6 C5 C10 121.3(10)
C6 C5 N1 119.7(10)
C10 C5 N1 119.0(10)
C5 C6 C7 119.9(10)
C5 C6 H6 120.0
C7 C6 H6 120.0
C8 C7 C6 119.1(10)
C8 C7 H7 120.4
C6 C7 H7 120.4
C7 C8 C9 121.0(10)
C7 C8 I1 118.8(8)
C9 C8 I1 120.2(8)
C8 C9 C10 120.8(11)
C8 C9 H9 119.6
C10 C9 H9 119.6
C9 C10 C5 117.8(10)
C9 C10 H10 121.1
C5 C10 H10 121.1
C3 N1 C1 113.4(9)
C3 N1 C5 121.6(9)
C1 N1 C5 125.0(10)
C2 S2 C1 91.7(5)
C2 S3 C4 93.8(6)
C3 S4 C4 95.0(6)

loop_
_geom_bond_atom_site_label_1
_geom_bond_atom_site_label_2
_geom_bond_distance
C1 N1 1.382(14)
C1 S1 1.653(12)
C1 S2 1.743(12)
C2 C3 1.362(16)
C2 S2 1.728(12)
C2 S3 1.731(12)
C3 N1 1.375(15)
C3 S4 1.722(12)
C4 O1 1.185(15)
C4 S3 1.788(13)
C4 S4 1.803(13)
C5 C6 1.375(16)
C5 C10 1.405(16)
C5 N1 1.438(13)
C6 C7 1.398(15)
C6 H6 0.9500
C7 C8 1.377(15)
C7 H7 0.9500
C8 C9 1.383(16)
C8 I1 2.088(10)
C9 C10 1.389(15)
C9 H9 0.9500
C10 H10 0.9500

loop_
_geom_hbond_atom_site_label_D
_geom_hbond_atom_site_label_H
_geom_hbond_atom_site_label_A
_geom_hbond_distance_DH
_geom_hbond_distance_HA
_geom_hbond_distance_DA
_geom_hbond_angle_DHA
_geom_hbond_site_symmetry_A
_geom_hbond_publ_flag
C6 H6 S1 0.95 2.84 3.651(12) 143.3 1_655 yes

loop_
_geom_torsion_atom_site_label_1
_geom_torsion_atom_site_label_2
_geom_torsion_atom_site_label_3
_geom_torsion_atom_site_label_4
_geom_torsion
S2 C2 C3 N1 -2.3(15)
S3 C2 C3 N1 177.4(9)
S2 C2 C3 S4 -179.6(7)
S3 C2 C3 S4 0.1(16)
C10 C5 C6 C7 1.0(19)
N1 C5 C6 C7 -178.4(11)
C5 C6 C7 C8 1.1(19)
C6 C7 C8 C9 -1.2(19)
C6 C7 C8 I1 178.6(9)
C7 C8 C9 C10 -0.7(19)
I1 C8 C9 C10 179.5(9)
C8 C9 C10 C5 2.6(18)
C6 C5 C10 C9 -2.8(18)
N1 C5 C10 C9 176.6(11)
C2 C3 N1 C1 4.6(17)
S4 C3 N1 C1 -178.5(10)
C2 C3 N1 C5 -171.8(11)
S4 C3 N1 C5 5.1(19)
S1 C1 N1 C3 176.2(11)
S2 C1 N1 C3 -4.6(14)
S1 C1 N1 C5 -7.6(19)
S2 C1 N1 C5 171.6(9)
C6 C5 N1 C3 125.3(13)
C10 C5 N1 C3 -54.1(17)
C6 C5 N1 C1 -50.6(18)
C10 C5 N1 C1 130.0(13)
C3 C2 S2 C1 -0.3(11)
S3 C2 S2 C1 -180.0(10)
N1 C1 S2 C2 2.7(10)
S1 C1 S2 C2 -178.0(9)
C3 C2 S3 C4 -1.6(12)
S2 C2 S3 C4 178.1(10)
O1 C4 S3 C2 -178.3(14)
S4 C4 S3 C2 2.4(8)
C2 C3 S4 C4 1.4(12)
N1 C3 S4 C4 -175.5(13)
O1 C4 S4 C3 178.3(13)
S3 C4 S4 C3 -2.3(9)
